data_2010646
loop_
_publ_author_name
'Bruno, Giuseppe'
'Nicol\'o, Francesco'
'Panzalorto, Manuela'
'Gattuso, Mario'
'La Torre, G. Loredana'

_publ_section_title
;
 (<i>E</i>)-5-[(4-Nitrophenylhydrazono)phenylacetyl]-3-phenylisoxazole
;
_journal_issue 2
_journal_name_full 'Acta Crystallographica Section C'
_journal_page_first 254
_journal_page_last 255
_journal_paper_doi 10.1107/S0108270199014675
_journal_volume 56
_journal_year 2000
_chemical_formula_moiety 'C23 H16 N4 O4'
_chemical_formula_sum 'C23 H16 N4 O4'
_chemical_formula_weight 412.40
_chemical_name_systematic
;
(E)-5-[(4-Nitrophenylhydrazono)phenylacetyl]-3-phenylisoxazole
;
_space_group_IT_number 14
_symmetry_cell_setting monoclinic
_symmetry_space_group_name_Hall '-P 2yn'
_symmetry_space_group_name_H-M 'P 1 21/n 1'
_cell_angle_alpha 90.00
_cell_angle_beta 100.490(10)
_cell_angle_gamma 90.00
_cell_formula_units_Z 4
_cell_length_a 5.7870(10)
_cell_length_b 29.089(3)
_cell_length_c 11.8810(10)
_cell_measurement_reflns_used 41
_cell_measurement_temperature 293(2)
_cell_measurement_theta_max 28
_cell_measurement_theta_min 12
_cell_volume 1966.6(4)
_computing_cell_refinement P3/V
_computing_data_collection 'P3/V (Siemens,1989)'
_computing_data_reduction 'SHELXTL-Plus (Sheldrick, 1990)'
_computing_molecular_graphics 'XPW (Siemens, 1996)'
_computing_publication_material 'locally modified PARST97 (Nardelli, 1995) and SHELXL97'
_computing_structure_refinement 'SHELXL97 (Sheldrick, 1997)'
_computing_structure_solution ??
_diffrn_ambient_temperature 293(2)
_diffrn_measurement_device 'Siemens R3m/V'
_diffrn_measurement_method \w/2\q
_diffrn_radiation_monochromator graphite
_diffrn_radiation_source 'fine-focus sealed tube'
_diffrn_radiation_type MoK\a
_diffrn_radiation_wavelength .71073
_diffrn_reflns_av_R_equivalents .013
_diffrn_reflns_av_sigmaI/netI .051
_diffrn_reflns_limit_h_max 6
_diffrn_reflns_limit_h_min -1
_diffrn_reflns_limit_k_max 34
_diffrn_reflns_limit_k_min -7
_diffrn_reflns_limit_l_max 13
_diffrn_reflns_limit_l_min -13
_diffrn_reflns_number 3739
_diffrn_reflns_theta_max 24.5
_diffrn_reflns_theta_min 1.88
_diffrn_standards_decay_% 1.31
_diffrn_standards_interval_count 197
_diffrn_standards_number 3
_exptl_absorpt_coefficient_mu .098
_exptl_absorpt_correction_type none
_exptl_crystal_colour colourless
_exptl_crystal_density_diffrn 1.393
_exptl_crystal_density_meas ?
_exptl_crystal_description prismatic
_exptl_crystal_F_000 856
_exptl_crystal_size_max .25
_exptl_crystal_size_mid .18
_exptl_crystal_size_min .12
_refine_diff_density_max .230
_refine_diff_density_min -.186
_refine_ls_extinction_coef .085(7)
_refine_ls_extinction_method 'SHELXL97 (Sheldrick, 1997)'
_refine_ls_goodness_of_fit_all .835
_refine_ls_goodness_of_fit_obs .835
_refine_ls_hydrogen_treatment constr
_refine_ls_matrix_type full
_refine_ls_number_parameters 282
_refine_ls_number_reflns 3301
_refine_ls_number_restraints 0
_refine_ls_restrained_S_all .001
_refine_ls_R_factor_all .069
_refine_ls_R_factor_obs .034
_refine_ls_shift/esd_max .001
_refine_ls_shift/esd_mean .000
_refine_ls_structure_factor_coef Fsqd
_refine_ls_weighting_details 'w = 1/[\s^2^(Fo^2^)+(0.1383P)^2^] where P=(Fo^2^+2Fc^2^)/3'
_refine_ls_weighting_scheme calc
_refine_ls_wR_factor_all .079
_refine_ls_wR_factor_obs .072
_reflns_number_observed 1899
_reflns_number_total 3301
_reflns_observed_criterion I>2\s(I)
_cod_data_source_file na1439.cif
_cod_data_source_block I
_cod_depositor_comments
;
The following automatic conversions were performed:
'_atom_site_refinement_flags' value 'd' changed to 'D' according to
'/home/saulius/struct/CIF-dictionaries/cif_core.dic' dictionary named
'cif_core.dic' version 2.4.1 from 2010-06-29 (47 times).

Automatic conversion script
Id: cif_fix_enum 1527 2010-12-29 10:47:43Z saulius 

The following automatic conversions were performed:

'_atom_site_refinement_flags' value 'd' changed to 'D' according to
/home/saulius/struct/CIF-dictionaries/cif_core.dic dictionary named
'cif_core.dic' version 2.4.1 from 2010-06-29 (47 times).

Automatic conversion script
Id: cif_fix_values 1715 2011-07-08 13:25:40Z adriana 

The following automatic conversions were performed:

'_exptl_crystal_density_meas' value 'not measured' was changed to '?'
- the value is perceived as not measured.

Automatic conversion script
Id: cif_fix_values 3008 2015-01-20 13:52:24Z robertas 

The following automatic conversions were performed:

'_refine_ls_weighting_scheme' value 'calc w =
1/[\s^2^(Fo^2^)+(0.1383P)^2^] where P=(Fo^2^+2Fc^2^)/3' was changed
to 'calc'. New tag '_refine_ls_weighting_details' was created. The
value of the new tag was set to 'w = 1/[\s^2^(Fo^2^)+(0.1383P)^2^]
where P=(Fo^2^+2Fc^2^)/3'.

Automatic conversion script
Id: cif_fix_values 3143 2015-03-26 13:38:13Z robertas 
;
_cod_original_sg_symbol_H-M 'P 21/n'
_cod_database_code 2010646
_cod_database_fobs_code 2010646

loop_
_symmetry_equiv_pos_as_xyz
x,y,z
'-x+1/2, y+1/2, -z+1/2'
'-x, -y, -z'
'x-1/2, -y-1/2, z-1/2'

loop_
_atom_site_label
_atom_site_fract_x
_atom_site_fract_y
_atom_site_fract_z
_atom_site_U_iso_or_equiv
_atom_site_adp_type
_atom_site_calc_flag
_atom_site_refinement_flags
_atom_site_occupancy
_atom_site_disorder_assembly
_atom_site_disorder_group
_atom_site_type_symbol
O1 .8535(2) .07201(5) .88060(11) .0600(4) Uani 1 D 1 ? ? O
N1 .8998(3) .05888(6) .99588(14) .0607(5) Uani 1 D 1 ? ? N
C3 .6952(3) .05817(6) 1.02930(15) .0455(5) Uani 1 D 1 ? ? C
C2 .5123(3) .07198(6) .93893(15) .0473(5) Uani 1 D 1 ? ? C
H2 .3532 .0749 .9411 .069 Uiso 1 D 1 R ? H
C1 .6201(3) .08003(6) .84946(16) .0457(5) Uani 1 D 1 ? ? C
C4 .5523(3) .09232(6) .72602(16) .0490(5) Uani 1 D 1 ? ? C
O2 .6775(2) .07956(5) .65995(11) .0693(4) Uani 1 D 1 ? ? O
C5 .3423(3) .12078(6) .68579(15) .0436(5) Uani 1 D 1 ? ? C
C6 .2777(3) .13099(6) .56121(14) .0448(5) Uani 1 D 1 ? ? C
C7 .0650(3) .11653(7) .49840(17) .0552(5) Uani 1 D 1 ? ? C
H7 -.0407 .1006 .5342 .069 Uiso 1 D 1 R ? H
C8 .0098(4) .12576(8) .38234(18) .0706(6) Uani 1 D 1 ? ? C
H8 -.1334 .1162 .3401 .069 Uiso 1 D 1 R ? H
C9 .1674(5) .14915(8) .32957(18) .0773(7) Uani 1 D 1 ? ? C
H9 .1304 .1551 .2514 .069 Uiso 1 D 1 R ? H
C10 .3775(4) .16377(8) .39078(18) .0713(6) Uani 1 D 1 ? ? C
H10 .4820 .1800 .3547 .069 Uiso 1 D 1 R ? H
C11 .4334(3) .15449(7) .50557(17) .0568(5) Uani 1 D 1 ? ? C
H11 .5775 .1640 .5469 .069 Uiso 1 D 1 R ? H
N2 .2370(2) .13680(5) .76546(12) .0452(4) Uani 1 D 1 ? ? N
N3 .0546(2) .16550(5) .73490(12) .0481(4) Uani 1 D 1 ? ? N
H3 .0097 .1727 .6641 .069 Uiso 1 D 1 R ? H
C12 .6840(3) .04363(6) 1.14708(15) .0446(5) Uani 1 D 1 ? ? C
C13 .4950(3) .05505(7) 1.19838(17) .0582(5) Uani 1 D 1 ? ? C
H13 .3707 .0719 1.1577 .069 Uiso 1 D 1 R ? H
C14 .4895(3) .04160(8) 1.30928(18) .0701(6) Uani 1 D 1 ? ? C
H14 .3631 .0498 1.3434 .069 Uiso 1 D 1 R ? H
C15 .6713(4) .01607(8) 1.36954(18) .0698(6) Uani 1 D 1 ? ? C
H15 .6681 .0071 1.4444 .069 Uiso 1 D 1 R ? H
C16 .8579(4) .00378(7) 1.31875(18) .0645(6) Uani 1 D 1 ? ? C
H16 .9796 -.0139 1.3589 .069 Uiso 1 D 1 R ? H
C17 .8645(3) .01749(6) 1.20877(17) .0568(5) Uani 1 D 1 ? ? C
H17 .9916 .0092 1.1752 .069 Uiso 1 D 1 R ? H
C18 -.0614(3) .18357(6) .81716(14) .0418(4) Uani 1 D 1 ? ? C
C19 -.2554(3) .21144(6) .78165(15) .0465(5) Uani 1 D 1 ? ? C
H19 -.3013 .2182 .7043 .069 Uiso 1 D 1 R ? H
C20 -.3811(3) .22922(6) .85954(15) .0495(5) Uani 1 D 1 ? ? C
H20 -.5119 .2477 .8356 .069 Uiso 1 D 1 R ? H
C21 -.3090(3) .21899(6) .97339(16) .0529(5) Uani 1 D 1 ? ? C
N4 -.4360(4) .23844(7) 1.05652(16) .0741(5) Uani 1 D 1 ? ? N
O3 -.3765(4) .22739(7) 1.15683(14) .1352(8) Uani 1 D 1 ? ? O
O4 -.5933(3) .26640(6) 1.02438(13) .0821(5) Uani 1 D 1 ? ? O
C22 -.1163(4) .19186(8) 1.00953(17) .0709(7) Uani 1 D 1 ? ? C
H22 -.0705 .1854 1.0870 .069 Uiso 1 D 1 R ? H
C23 .0090(4) .17408(7) .93264(15) .0619(6) Uani 1 D 1 ? ? C
H23 .1402 .1558 .9575 .069 Uiso 1 D 1 R ? H

loop_
_atom_site_aniso_label
_atom_site_aniso_U_11
_atom_site_aniso_U_22
_atom_site_aniso_U_33
_atom_site_aniso_U_12
_atom_site_aniso_U_13
_atom_site_aniso_U_23
O1 .0406(8) .0772(10) .0642(9) .0087(7) .0147(7) .0088(7)
N1 .0446(9) .0767(13) .0606(11) .0077(9) .0089(8) .0121(9)
C3 .0391(10) .0430(11) .0542(12) .0012(9) .0079(9) -.0037(9)
C2 .0366(10) .0510(12) .0547(12) .0020(9) .0091(9) -.0011(10)
C1 .0371(10) .0486(12) .0520(12) .0039(9) .0093(9) -.0005(9)
C4 .0447(11) .0508(12) .0556(13) -.0002(9) .0195(10) -.0037(10)
O2 .0635(9) .0859(11) .0654(10) .0203(8) .0305(8) .0047(8)
C5 .0418(11) .0450(11) .0467(12) -.0040(9) .0154(9) -.0034(9)
C6 .0436(11) .0487(12) .0444(11) .0020(9) .0137(9) -.0036(9)
C7 .0523(12) .0602(14) .0542(13) .0006(10) .0130(10) -.0053(10)
C8 .0658(14) .0855(17) .0564(15) .0151(13) .0007(12) -.0108(13)
C9 .0954(19) .0930(19) .0436(14) .0313(16) .0130(14) .0114(12)
C10 .0791(17) .0777(17) .0637(15) .0131(14) .0303(13) .0214(12)
C11 .0551(12) .0620(14) .0558(13) -.0015(11) .0172(10) .0017(11)
N2 .0434(9) .0446(9) .0495(10) .0014(8) .0135(7) -.0017(8)
N3 .0514(9) .0534(10) .0421(9) .0092(8) .0151(8) .0016(7)
C12 .0383(10) .0434(11) .0498(11) -.0003(9) .0021(9) -.0019(9)
C13 .0450(11) .0701(15) .0588(13) .0076(10) .0075(10) .0109(11)
C14 .0534(13) .0938(18) .0658(15) .0083(12) .0179(11) .0132(13)
C15 .0632(14) .0868(17) .0587(14) -.0053(13) .0091(12) .0165(12)
C16 .0563(13) .0659(15) .0675(15) .0069(11) .0018(11) .0135(12)
C17 .0506(12) .0556(13) .0635(14) .0075(10) .0083(10) .0000(11)
C18 .0474(11) .0376(11) .0424(11) -.0004(9) .0138(9) -.0046(8)
C19 .0530(11) .0506(12) .0376(11) .0025(10) .0129(9) .0017(9)
C20 .0536(11) .0472(12) .0488(12) .0041(10) .0125(10) -.0046(9)
C21 .0684(13) .0526(13) .0406(11) .0079(11) .0176(10) -.0081(10)
N4 .0978(15) .0801(14) .0483(12) .0196(12) .0234(11) -.0102(10)
O3 .189(2) .174(2) .0517(11) .0875(16) .0472(12) .0072(12)
O4 .0861(11) .0916(12) .0725(11) .0268(10) .0250(9) -.0153(9)
C22 .0965(17) .0796(16) .0357(12) .0288(14) .0096(12) -.0015(11)
C23 .0724(14) .0708(15) .0414(12) .0234(12) .0070(10) -.0022(10)

loop_
_atom_type_symbol
_atom_type_description
_atom_type_scat_dispersion_real
_atom_type_scat_dispersion_imag
_atom_type_scat_source
C C .0033 .0016 'International Tables Vol C Tables 4.2.6.8 and 6.1.1.4'
H H .0000 .0000 'International Tables Vol C Tables 4.2.6.8 and 6.1.1.4'
N N .0061 .0033 'International Tables Vol C Tables 4.2.6.8 and 6.1.1.4'
O O .0106 .0060 'International Tables Vol C Tables 4.2.6.8 and 6.1.1.4'

loop_
_geom_angle_atom_site_label_1
_geom_angle_atom_site_label_2
_geom_angle_atom_site_label_3
_geom_angle
_geom_angle_publ_flag
C1 O1 N1 108.50(10) y
C3 N1 O1 106.1(2) y
N1 C3 C2 110.8(2) y
N1 C3 C12 119.2(2) y
C2 C3 C12 129.98(15) ?
C1 C2 C3 104.9(2) ?
C2 C1 O1 109.7(2) y
C2 C1 C4 137.83(17) ?
O1 C1 C4 112.4(2) y
O2 C4 C5 120.9(2) y
O2 C4 C1 118.7(2) y
C5 C4 C1 120.44(16) ?
N2 C5 C4 115.6(2) y
N2 C5 C6 125.8(2) y
C4 C5 C6 118.47(15) ?
C7 C6 C11 118.87(17) ?
C7 C6 C5 120.87(17) ?
C11 C6 C5 120.24(16) ?
C6 C7 C8 119.99(19) ?
C9 C8 C7 119.8(2) ?
C10 C9 C8 120.7(2) ?
C9 C10 C11 119.6(2) ?
C10 C11 C6 120.95(19) ?
C5 N2 N3 118.3(2) y
N2 N3 C18 120.2(2) y
C13 C12 C17 118.51(18) ?
C13 C12 C3 121.55(16) ?
C17 C12 C3 119.93(17) ?
C14 C13 C12 120.60(18) ?
C15 C14 C13 120.1(2) ?
C16 C15 C14 119.9(2) ?
C17 C16 C15 120.09(19) ?
C16 C17 C12 120.85(19) ?
C23 C18 N3 122.0(2) y
C23 C18 C19 119.57(17) ?
N3 C18 C19 118.5(2) y
C20 C19 C18 120.80(17) ?
C21 C20 C19 118.53(18) ?
C22 C21 C20 121.15(18) ?
C22 C21 N4 119.8(2) y
C20 C21 N4 119.1(2) y
O3 N4 O4 122.6(2) y
O3 N4 C21 118.3(2) y
O4 N4 C21 119.1(2) y
C23 C22 C21 120.60(19) ?
C22 C23 C18 119.34(19) ?

loop_
_geom_bond_atom_site_label_1
_geom_bond_atom_site_label_2
_geom_bond_site_symmetry_2
_geom_bond_distance
_geom_bond_publ_flag
O1 C1 . 1.354(2) y
O1 N1 . 1.400(2) y
N1 C3 . 1.316(2) y
C3 C2 . 1.421(2) y
C3 C12 . 1.475(2) y
C2 C1 . 1.347(2) y
C1 C4 . 1.491(2) y
C4 O2 . 1.219(2) y
C4 C5 . 1.476(2) y
C5 N2 . 1.302(2) y
C5 C6 . 1.489(2) y
C6 C7 . 1.383(2) ?
C6 C11 . 1.390(2) ?
C7 C8 . 1.384(2) ?
C8 C9 . 1.377(3) ?
C9 C10 . 1.366(3) ?
C10 C11 . 1.370(3) ?
N2 N3 . 1.343(2) y
N3 C18 . 1.386(2) y
C12 C13 . 1.386(2) ?
C12 C17 . 1.388(2) ?
C13 C14 . 1.380(3) ?
C14 C15 . 1.377(3) ?
C15 C16 . 1.377(3) ?
C16 C17 . 1.373(3) ?
C18 C23 . 1.386(2) ?
C18 C19 . 1.387(2) ?
C19 C20 . 1.377(2) ?
C20 C21 . 1.374(2) ?
C21 C22 . 1.370(3) ?
C21 N4 . 1.449(2) y
N4 O3 . 1.222(2) y
N4 O4 . 1.229(2) y
C22 C23 . 1.367(2) ?

loop_
_geom_hbond_atom_site_label_D
_geom_hbond_atom_site_label_H
_geom_hbond_atom_site_label_A
_geom_hbond_site_symmetry_A
_geom_hbond_distance_DH
_geom_hbond_distance_HA
_geom_hbond_distance_DA
_geom_hbond_angle_DHA
C2 H2 N2 . .93 2.75 3.024(2) 98
C23 H23 N2 . .93 2.51 2.796(2) 98
C11 H11 O2 . .93 2.81 3.028(2) 94
C17 H17 N1 . .93 2.55 2.842(3) 99
C20 H20 O4 . .93 2.44 2.718(2) 98
N3 H3 O4 4_665 .86 2.43 3.183(2) 147
C7 H7 O2 1_455 .93 2.48 3.382(2) 163

loop_
_geom_torsion_atom_site_label_1
_geom_torsion_atom_site_label_2
_geom_torsion_atom_site_label_3
_geom_torsion_atom_site_label_4
_geom_torsion
C1 O1 N1 C3 1.7(2)
O1 N1 C3 C2 -1.7(2)
O1 N1 C3 C12 177.56(14)
N1 C3 C2 C1 1.2(2)
C12 C3 C2 C1 -178.03(17)
C3 C2 C1 O1 -.1(2)
C3 C2 C1 C4 175.2(2)
N1 O1 C1 C2 -1.0(2)
N1 O1 C1 C4 -177.53(14)
C2 C1 C4 O2 -150.8(2)
O1 C1 C4 O2 24.3(2)
C2 C1 C4 C5 31.3(3)
O1 C1 C4 C5 -153.52(16)
O2 C4 C5 N2 -172.44(17)
C1 C4 C5 N2 5.4(2)
O2 C4 C5 C6 4.0(3)
C1 C4 C5 C6 -178.22(16)
N2 C5 C6 C7 -65.6(2)
C4 C5 C6 C7 118.38(19)
N2 C5 C6 C11 115.8(2)
C4 C5 C6 C11 -60.3(2)
C11 C6 C7 C8 -.4(3)
C5 C6 C7 C8 -179.02(18)
C6 C7 C8 C9 .3(3)
C7 C8 C9 C10 -.6(3)
C8 C9 C10 C11 .9(3)
C9 C10 C11 C6 -1.0(3)
C7 C6 C11 C10 .7(3)
C5 C6 C11 C10 179.38(18)
C4 C5 N2 N3 175.49(14)
C6 C5 N2 N3 -.6(3)
C5 N2 N3 C18 -179.58(15)
N1 C3 C12 C13 160.04(19)
C2 C3 C12 C13 -20.8(3)
N1 C3 C12 C17 -20.6(3)
C2 C3 C12 C17 158.54(18)
C17 C12 C13 C14 1.5(3)
C3 C12 C13 C14 -179.14(18)
C12 C13 C14 C15 -.9(3)
C13 C14 C15 C16 -.4(3)
C14 C15 C16 C17 .9(3)
C15 C16 C17 C12 -.3(3)
C13 C12 C17 C16 -.9(3)
C3 C12 C17 C16 179.71(17)
N2 N3 C18 C23 2.0(2)
N2 N3 C18 C19 -177.16(14)
C23 C18 C19 C20 -1.0(3)
N3 C18 C19 C20 178.14(16)
C18 C19 C20 C21 .4(3)
C19 C20 C21 C22 .2(3)
C19 C20 C21 N4 178.41(17)
C22 C21 N4 O3 -5.0(3)
C20 C21 N4 O3 176.8(2)
C22 C21 N4 O4 172.6(2)
C20 C21 N4 O4 -5.6(3)
C20 C21 C22 C23 -.2(3)
N4 C21 C22 C23 -178.45(19)
C21 C22 C23 C18 -.3(3)
N3 C18 C23 C22 -178.17(18)
C19 C18 C23 C22 .9(3)

loop_
_cod_related_entry_id
_cod_related_entry_database
_cod_related_entry_code
1 ChemSpider 21107175
